data_9017411
loop_
_publ_author_name
'Demichelis, R.'
'Raiteri, P.'
'Gale, J. D.'
'Dovesi, R.'

_publ_section_title
;
 A new structural model for disorder in vaterite from first-principles calculations
;
_journal_name_full CrystEngComm
_journal_page_first 44
_journal_page_last 47
_journal_volume 14
_journal_year 2012
_chemical_compound_source theoretical
_chemical_formula_sum 'C Ca O3'
_chemical_name_mineral Vaterite
_space_group_IT_number 19
_space_group_name_Hall 'P 2ac 2ab'
_space_group_name_H-M_alt 'P 21 21 21'
_symmetry_space_group_name_H-M 'P 21 21 21'
_cell_angle_alpha 90
_cell_angle_beta 90
_cell_angle_gamma 90
_cell_length_a 4.3668
_cell_length_b 6.5831
_cell_length_c 8.4282
_cell_formula_units_Z 4
_cell_volume 242.286
_database_code_amcsd 0019872
_exptl_crystal_density_diffrn 2.744
_cod_data_source_file inputs/fixed/downloads/14/14768.cif
_cod_data_source_block 14768
_cod_original_formula_sum 'Ca C O3'
_cod_database_code 9017411

loop_
_space_group_symop_operation_xyz
x,y,z
-x,1/2+y,1/2-z
1/2+x,1/2-y,-z
1/2-x,-y,1/2+z

loop_
_atom_site_label
_atom_site_fract_x
_atom_site_fract_y
_atom_site_fract_z
Ca 0.28955 0.98906 0.51457
C 0.22679 0.63243 0.24756
O1 0.98002 0.53149 0.22359
O2 0.31307 0.66026 0.39468
O3 0.11592 0.29549 0.63138

loop_
_cod_related_entry_id
_cod_related_entry_database
_cod_related_entry_code
1 AMCSD 0019872
